data_2214539
loop_
_publ_author_name
'B. Thimme Gowda'
'B. P. Sowmya'
'Miroslav Tokar\<c\'ik'
'Jozef Ko\<z\'i\<sek'
'Hartmut Fuess'

_publ_section_title
;
 <i>N</i>-(3,4-Dichlorophenyl)benzamide
;
_journal_coeditor_code BT2417
_journal_issue 8
_journal_name_full 'Acta Crystallographica Section E'
_journal_page_first o3365
_journal_page_last o3365
_journal_paper_doi 10.1107/S1600536807031571
_journal_volume 63
_journal_year 2007
_chemical_formula_iupac 'C13 H9 Cl2 N O'
_chemical_formula_moiety 'C13 H9 Cl2 N O'
_chemical_formula_sum 'C13 H9 Cl2 N O'
_chemical_formula_weight 266.11
_chemical_name_systematic
;
N-(3,4-Dichlorophenyl)benzamide
;
_space_group_IT_number 14
_symmetry_cell_setting monoclinic
_symmetry_space_group_name_Hall '-P 2ybc'
_symmetry_space_group_name_H-M 'P 1 21/c 1'
_atom_sites_solution_hydrogens difmap
_atom_sites_solution_primary direct
_atom_sites_solution_secondary difmap
_audit_creation_method 'WinGX routine CIF_UPDATE'
_cell_angle_alpha 90
_cell_angle_beta 103.657(2)
_cell_angle_gamma 90
_cell_formula_units_Z 4
_cell_length_a 11.2828(2)
_cell_length_b 5.14000(10)
_cell_length_c 20.9368(5)
_cell_measurement_reflns_used 7847
_cell_measurement_temperature 295(2)
_cell_measurement_theta_max 29.4796
_cell_measurement_theta_min 3.6018
_cell_volume 1179.87(4)
_computing_cell_refinement 'CrysAlis RED (Oxford Diffraction, 2006)'
_computing_data_collection 'CrysAlis CCD (Oxford Diffraction, 2006)'
_computing_data_reduction 'CrysAlis RED'
_computing_molecular_graphics
;
ORTEP-3 (Farrugia, 1997) and DIAMOND (Brandenburg, 2002)
;
_computing_publication_material
;
SHELXL97, PLATON (Spek, 2003) and WinGX (Farrugia, 1999)
;
_computing_structure_refinement 'SHELXL97 (Sheldrick, 1997)'
_computing_structure_solution 'SHELXS97 (Sheldrick, 1997)'
_diffrn_ambient_temperature 295(2)
_diffrn_detector_area_resol_mean 10.4340
_diffrn_measured_fraction_theta_full 0.995
_diffrn_measured_fraction_theta_max 0.995
_diffrn_measurement_device '4-circle kappa geometry goniometer'
_diffrn_measurement_device_type 'Oxford Diffraction Xcalibur System'
_diffrn_measurement_method '\w scans with \k offsets'
_diffrn_radiation_monochromator graphite
_diffrn_radiation_type MoK\a
_diffrn_radiation_wavelength 0.71073
_diffrn_reflns_av_R_equivalents 0.0247
_diffrn_reflns_limit_h_max 13
_diffrn_reflns_limit_h_min -13
_diffrn_reflns_limit_k_max 6
_diffrn_reflns_limit_k_min -5
_diffrn_reflns_limit_l_max 25
_diffrn_reflns_limit_l_min -25
_diffrn_reflns_number 18488
_diffrn_reflns_theta_full 26.02
_diffrn_reflns_theta_max 26.02
_diffrn_reflns_theta_min 4.09
_diffrn_standards_decay_% 0.0
_diffrn_standards_interval_count 0
_diffrn_standards_interval_time 0
_diffrn_standards_number 0
_exptl_absorpt_coefficient_mu 0.530
_exptl_absorpt_correction_T_max 0.963
_exptl_absorpt_correction_T_min 0.811
_exptl_absorpt_correction_type analytical
_exptl_absorpt_process_details '(CrysAlis RED; Oxford Diffraction, 2006)'
_exptl_crystal_colour colorless
_exptl_crystal_density_diffrn 1.498
_exptl_crystal_density_method 'not measured'
_exptl_crystal_description prism
_exptl_crystal_F_000 544
_exptl_crystal_size_max 0.32
_exptl_crystal_size_mid 0.09
_exptl_crystal_size_min 0.05
_refine_diff_density_max 0.184
_refine_diff_density_min -0.239
_refine_ls_extinction_method none
_refine_ls_goodness_of_fit_ref 1.073
_refine_ls_hydrogen_treatment constr
_refine_ls_matrix_type full
_refine_ls_number_parameters 154
_refine_ls_number_reflns 2316
_refine_ls_number_restraints 0
_refine_ls_restrained_S_all 1.073
_refine_ls_R_factor_all 0.0485
_refine_ls_R_factor_gt 0.0329
_refine_ls_shift/su_max 0.001
_refine_ls_shift/su_mean 0.000
_refine_ls_structure_factor_coef Fsqd
_refine_ls_weighting_details 'calc w=1/[\s^2^(Fo^2^)+(0.043P)^2^+0.3587P] where P=(Fo^2^+2Fc^2^)/3'
_refine_ls_weighting_scheme calc
_refine_ls_wR_factor_gt 0.0804
_refine_ls_wR_factor_ref 0.0932
_reflns_number_gt 1788
_reflns_number_total 2316
_reflns_threshold_expression I>2\s(I)
_cod_data_source_file bt2417.cif
_cod_data_source_block I
_cod_depositor_comments
;
The following automatic conversions were performed:
'_symmetry_cell_setting' value 'Monoclinic' changed to 'monoclinic'
according to '/home/saulius/struct/CIF-dictionaries/cif_core.dic'
dictionary named 'cif_core.dic' version 2.4.1 from 2010-06-29.

Automatic conversion script
Id: cif_fix_enum 1527 2010-12-29 10:47:43Z saulius 

The following automatic conversions were performed:

'_symmetry_cell_setting' value 'Monoclinic' changed to 'monoclinic'
according to /home/saulius/struct/CIF-dictionaries/cif_core.dic
dictionary named 'cif_core.dic' version 2.4.1 from 2010-06-29.

Automatic conversion script
Id: cif_fix_values 1715 2011-07-08 13:25:40Z adriana 
;
_cod_original_sg_symbol_H-M 'P 21/c'
_cod_database_code 2214539
_cod_database_fobs_code 2214539

loop_
_symmetry_equiv_pos_as_xyz
'x, y, z'
'-x, y+1/2, -z+1/2'
'-x, -y, -z'
'x, -y-1/2, z-1/2'

loop_
_atom_site_type_symbol
_atom_site_label
_atom_site_fract_x
_atom_site_fract_y
_atom_site_fract_z
_atom_site_U_iso_or_equiv
_atom_site_adp_type
_atom_site_calc_flag
_atom_site_refinement_flags
_atom_site_occupancy
C C1 -0.06707(16) 0.6618(3) 0.07436(9) 0.0408(4) Uani d . 1
C C2 -0.17812(16) 0.6102(3) 0.02116(9) 0.0403(4) Uani d . 1
C C3 -0.20601(19) 0.7783(4) -0.03154(10) 0.0517(5) Uani d . 1
H H3 -0.1533 0.9145 -0.0345 0.062 Uiso calc R 1
C C4 -0.3116(2) 0.7460(5) -0.07990(11) 0.0657(6) Uani d . 1
H H4 -0.3293 0.8602 -0.1153 0.079 Uiso calc R 1
C C5 -0.3899(2) 0.5489(5) -0.07623(11) 0.0650(6) Uani d . 1
H H5 -0.4607 0.5277 -0.1092 0.078 Uiso calc R 1
C C6 -0.3641(2) 0.3810(4) -0.02368(12) 0.0662(6) Uani d . 1
H H6 -0.4181 0.2474 -0.0208 0.079 Uiso calc R 1
C C7 -0.25851(19) 0.4096(4) 0.02470(11) 0.0557(5) Uani d . 1
H H7 -0.2411 0.2941 0.0599 0.067 Uiso calc R 1
C C8 0.07957(16) 0.4545(3) 0.16650(9) 0.0400(4) Uani d . 1
C C9 0.17486(16) 0.6320(3) 0.17660(9) 0.0437(4) Uani d . 1
H H9 0.1784 0.7555 0.1446 0.052 Uiso calc R 1
C C10 0.26459(16) 0.6244(3) 0.23455(9) 0.0446(4) Uani d . 1
C C11 0.25928(17) 0.4446(4) 0.28304(9) 0.0452(4) Uani d . 1
C C12 0.16527(18) 0.2642(4) 0.27169(10) 0.0498(5) Uani d . 1
H H12 0.1622 0.1393 0.3034 0.06 Uiso calc R 1
C C13 0.07682(17) 0.2684(4) 0.21419(9) 0.0455(4) Uani d . 1
H H13 0.0145 0.1457 0.2071 0.055 Uiso calc R 1
N N1 -0.01460(13) 0.4513(3) 0.10875(7) 0.0438(4) Uani d . 1
H H1 -0.0414 0.3012 0.0939 0.053 Uiso calc R 1
O O1 -0.02755(13) 0.8827(2) 0.08692(7) 0.0553(4) Uani d . 1
Cl Cl1 0.38564(5) 0.83887(10) 0.24432(3) 0.06298(19) Uani d . 1
Cl Cl2 0.36741(5) 0.43840(12) 0.35648(3) 0.0683(2) Uani d . 1

loop_
_atom_site_aniso_label
_atom_site_aniso_U_11
_atom_site_aniso_U_22
_atom_site_aniso_U_33
_atom_site_aniso_U_12
_atom_site_aniso_U_13
_atom_site_aniso_U_23
C1 0.0444(10) 0.0324(9) 0.0443(10) -0.0021(8) 0.0079(8) -0.0013(7)
C2 0.0415(10) 0.0337(9) 0.0444(10) 0.0007(7) 0.0077(8) -0.0044(7)
C3 0.0554(12) 0.0465(11) 0.0502(11) -0.0031(9) 0.0065(9) 0.0026(9)
C4 0.0719(15) 0.0642(14) 0.0517(12) 0.0027(12) -0.0041(11) 0.0066(11)
C5 0.0529(13) 0.0624(14) 0.0672(14) 0.0036(11) -0.0109(10) -0.0110(11)
C6 0.0482(12) 0.0563(13) 0.0852(16) -0.0118(10) -0.0021(11) -0.0018(12)
C7 0.0500(12) 0.0441(11) 0.0668(13) -0.0064(9) 0.0014(10) 0.0067(10)
C8 0.0421(10) 0.0300(9) 0.0465(10) 0.0025(7) 0.0077(8) -0.0030(7)
C9 0.0420(10) 0.0341(10) 0.0526(11) -0.0001(8) 0.0062(8) 0.0035(8)
C10 0.0384(10) 0.0367(10) 0.0566(11) 0.0008(8) 0.0071(8) -0.0052(8)
C11 0.0433(10) 0.0433(10) 0.0466(10) 0.0094(8) 0.0056(8) -0.0033(8)
C12 0.0537(12) 0.0437(11) 0.0518(11) 0.0047(9) 0.0121(9) 0.0070(9)
C13 0.0468(11) 0.0339(10) 0.0550(11) -0.0028(8) 0.0106(9) -0.0001(8)
N1 0.0454(9) 0.0276(7) 0.0529(9) -0.0039(6) 0.0008(7) -0.0025(6)
O1 0.0621(9) 0.0302(7) 0.0630(8) -0.0058(6) -0.0065(7) 0.0000(6)
Cl1 0.0441(3) 0.0544(3) 0.0815(4) -0.0097(2) -0.0030(2) 0.0019(3)
Cl2 0.0620(4) 0.0785(4) 0.0540(3) 0.0084(3) -0.0070(2) -0.0007(3)

loop_
_atom_type_symbol
_atom_type_description
_atom_type_scat_dispersion_real
_atom_type_scat_dispersion_imag
_atom_type_scat_source
C C 0.0033 0.0016 'International Tables Vol C Tables 4.2.6.8 and 6.1.1.4'
H H 0 0 'International Tables Vol C Tables 4.2.6.8 and 6.1.1.4'
N N 0.0061 0.0033 'International Tables Vol C Tables 4.2.6.8 and 6.1.1.4'
O O 0.0106 0.006 'International Tables Vol C Tables 4.2.6.8 and 6.1.1.4'
Cl Cl 0.1484 0.1585 'International Tables Vol C Tables 4.2.6.8 and 6.1.1.4'

loop_
_geom_angle_atom_site_label_1
_geom_angle_atom_site_label_2
_geom_angle_atom_site_label_3
_geom_angle
O1 C1 N1 122.29(16)
O1 C1 C2 121.63(16)
N1 C1 C2 116.07(14)
C3 C2 C7 118.71(17)
C3 C2 C1 118.64(16)
C7 C2 C1 122.51(16)
C2 C3 C4 120.44(19)
C2 C3 H3 119.8
C4 C3 H3 119.8
C5 C4 C3 120.6(2)
C5 C4 H4 119.7
C3 C4 H4 119.7
C4 C5 C6 119.8(2)
C4 C5 H5 120.1
C6 C5 H5 120.1
C5 C6 C7 120.3(2)
C5 C6 H6 119.9
C7 C6 H6 119.9
C6 C7 C2 120.2(2)
C6 C7 H7 119.9
C2 C7 H7 119.9
C9 C8 C13 119.44(16)
C9 C8 N1 122.58(16)
C13 C8 N1 117.97(16)
C10 C9 C8 119.65(17)
C10 C9 H9 120.2
C8 C9 H9 120.2
C11 C10 C9 120.79(17)
C11 C10 Cl1 120.56(15)
C9 C10 Cl1 118.63(14)
C10 C11 C12 118.98(17)
C10 C11 Cl2 121.52(15)
C12 C11 Cl2 119.50(15)
C13 C12 C11 120.59(18)
C13 C12 H12 119.7
C11 C12 H12 119.7
C12 C13 C8 120.48(17)
C12 C13 H13 119.8
C8 C13 H13 119.8
C1 N1 C8 126.38(14)
C1 N1 H1 116.8
C8 N1 H1 116.8

loop_
_geom_bond_atom_site_label_1
_geom_bond_atom_site_label_2
_geom_bond_distance
C1 O1 1.225(2)
C1 N1 1.356(2)
C1 C2 1.491(2)
C2 C3 1.378(3)
C2 C7 1.387(3)
C3 C4 1.379(3)
C3 H3 0.93
C4 C5 1.358(3)
C4 H4 0.93
C5 C6 1.375(3)
C5 H5 0.93
C6 C7 1.377(3)
C6 H6 0.93
C7 H7 0.93
C8 C9 1.388(2)
C8 C13 1.388(3)
C8 N1 1.409(2)
C9 C10 1.385(3)
C9 H9 0.93
C10 C11 1.384(3)
C10 Cl1 1.7293(18)
C11 C12 1.387(3)
C11 Cl2 1.7228(19)
C12 C13 1.371(3)
C12 H12 0.93
C13 H13 0.93
N1 H1 0.86

loop_
_geom_hbond_atom_site_label_D
_geom_hbond_atom_site_label_H
_geom_hbond_atom_site_label_A
_geom_hbond_site_symmetry_A
_geom_hbond_distance_DH
_geom_hbond_distance_HA
_geom_hbond_distance_DA
_geom_hbond_angle_DHA
N1 H1 O1 1_545 0.86 2.16 2.9568(19) 153

loop_
_geom_torsion_atom_site_label_1
_geom_torsion_atom_site_label_2
_geom_torsion_atom_site_label_3
_geom_torsion_atom_site_label_4
_geom_torsion
O1 C1 C2 C3 28.3(3)
N1 C1 C2 C3 -153.17(17)
O1 C1 C2 C7 -147.4(2)
N1 C1 C2 C7 31.1(3)
C7 C2 C3 C4 -0.4(3)
C1 C2 C3 C4 -176.28(18)
C2 C3 C4 C5 0.3(3)
C3 C4 C5 C6 0.4(4)
C4 C5 C6 C7 -0.9(4)
C5 C6 C7 C2 0.8(3)
C3 C2 C7 C6 -0.1(3)
C1 C2 C7 C6 175.59(19)
C13 C8 C9 C10 -1.2(3)
N1 C8 C9 C10 -179.99(16)
C8 C9 C10 C11 -1.1(3)
C8 C9 C10 Cl1 177.27(14)
C9 C10 C11 C12 2.7(3)
Cl1 C10 C11 C12 -175.68(14)
C9 C10 C11 Cl2 -177.98(14)
Cl1 C10 C11 Cl2 3.6(2)
C10 C11 C12 C13 -1.9(3)
Cl2 C11 C12 C13 178.72(15)
C11 C12 C13 C8 -0.4(3)
C9 C8 C13 C12 1.9(3)
N1 C8 C13 C12 -179.20(17)
O1 C1 N1 C8 8.0(3)
C2 C1 N1 C8 -170.51(16)
C9 C8 N1 C1 -37.6(3)
C13 C8 N1 C1 143.61(18)

loop_
_cod_related_entry_id
_cod_related_entry_database
_cod_related_entry_code
1 ChemSpider 74468
